data_2000284
loop_
_publ_author_name
'Gleason, W. B.'
'Brostrom, M.'
'Etter, M. C.'
'Johnson, R. B.'

_publ_section_title
;
 Structure of 4-bromo-4'-fluorobiphenyl
;
_journal_issue 7
_journal_name_full 'Acta Crystallographica Section C'
_journal_page_first 1473
_journal_page_last 1476
_journal_paper_doi 10.1107/S0108270190012811
_journal_volume 47
_journal_year 1991
_chemical_formula_sum 'C12 H8 Br F'
_space_group_crystal_system monoclinic
_space_group_IT_number 14
_space_group_name_Hall '-P 2ybc'
_space_group_name_H-M_alt 'P 1 21/c 1'
_audit_creation_method 'IUCr CIFGEN early version'
_cell_angle_alpha 90
_cell_angle_beta 116.29(5)
_cell_angle_gamma 90
_cell_formula_units_Z 8
_cell_length_a 9.709(2)
_cell_length_b 13.311(2)
_cell_length_c 17.487(5)
_cell_volume 2026.2(12)
_diffrn_radiation_type Mo
_diffrn_radiation_wavelength 0.71073
_exptl_crystal_density_diffrn 1.64
_exptl_crystal_F_000 496
_cod_data_source_file st0469.cif
_cod_data_source_block st0469a
_cod_depositor_comments
;
 Updating space group information and adding the symmetry operation list.

 Antanas Vaitkus,
 2018-06-15
;
_cod_original_cell_volume 2026.2
_cod_original_sg_symbol_H-M P21/c
_cod_original_formula_sum C12H8BrF
_cod_database_code 2000284

loop_
_space_group_symop_id
_space_group_symop_operation_xyz
1 x,y,z
2 -x,y+1/2,-z+1/2
3 -x,-y,-z
4 x,-y+1/2,z+1/2

loop_
_atom_site_label
_atom_site_fract_x
_atom_site_fract_y
_atom_site_fract_z
_atom_site_U_iso_or_equiv
Br(1) .49956(9) .86208(6) .13434(5) 7.04(3)
Br(2) .00551(7) .60234(5) .14578(4) 5.72(2)
F(1) .4989(4) .0895(3) .1092(2) 5.80(10)
F(2) .0111(5) -.1652(3) .1009(2) 7.20(10)
C(1) .5003(6) .5138(5) .1282(3) 3.70(10)
C(2) .5814(6) .5694(5) .0961(3) 4.2(2)
C(3) .5821(6) .6698(5) .0981(3) 4.3(2)
C(4) .4976(6) .7204(5) .1328(3) 4.8(2)
C(5) .4139(7) .6670(5) .1642(4) 4.9(2)
C(6) .4155(6) .5653(5) .1624(3) 4.3(2)
C(7) .4981(5) .4028(5) .1251(3) 4.1(2)
C(8) .6312(6) .3473(5) .1402(3) 4.3(2)
C(9) .6267(7) .2438(5) .1364(4) 5.1(2)
C(10) .4940(6) .1936(5) .1140(4) 5.3(2)
C(11) .3607(6) .2444(5) .0980(4) 5.0(2)
C(12) .3630(6) .3477(5) .1039(3) 4.4(2)
C(13) .0047(5) .2519(5) .1276(3) 3.70(10)
C(14) .0836(6) .3026(5) .2057(3) 4.3(2)
C(15) .0807(6) .4068(5) .2102(3) 4.6(2)
C(16) .0039(6) .4624(4) .1381(3) 4.00(10)
C(17) -.0739(6) .4158(5) .0614(3) 4.4(2)
C(18) -.0736(6) .3122(5) .0555(3) 4.2(2)
C(19) .0066(6) .1424(4) .1226(3) 3.8(2)
C(20) .1378(7) .0874(5) .1707(3) 4.6(2)
C(21) .1387(7) -.0141(5) .1628(4) 5.5(2)
C(22) .0116(8) -.0631(5) .1080(4) 6.1(2)
C(23) -.1222(7) -.0114(6) .0597(4) 6.3(2)
C(24) -.1219(7) .0906(5) .0671(4) 4.8(2)
H(1) .6385 .5357 .0716 ?
H(2) .6403 .7066 .0759 ?
H(3) .3545 .7010 .1871 ?
H(4) .3579 .5284 .1848 ?
H(5) .7248 .3814 .1532 ?
H(6) .7186 .2073 .1496 ?
H(7) .2677 .2085 .0830 ?
H(8) .2707 .3823 .0933 ?
H(9) .1399 .2649 .2562 ?
H(10) .1325 .4394 .2637 ?
H(11) -.1287 .4548 .0115 ?
H(12) -.1276 .2812 .0013 ?
H(13) .2281 .1209 .2096 ?
H(14) .2293 -.0508 .1962 ?
H(15) -.2125 -.0460 .0221 ?
H(16) -.2128 .1269 .0331 ?
